data_7247655
loop_
_publ_author_name
'Saito, Erika'
'Yamakado, Ryohei'
'Yasuhara, Taichi'
'Yamaguchi, Hiroto'
'Okada, Shuji'
'Yoshida, Tsukasa'

_publ_section_title
;
 Formation of charge-transfer complexes in ionic crystals composed of
 1,3-bis(dicyanomethylidene)indan anion and viologens bearing alkyl chains
;
_journal_issue 45
_journal_name_full 'RSC Advances'
_journal_page_first 32039
_journal_page_last 32044
_journal_paper_doi 10.1039/D3RA06782C
_journal_volume 13
_journal_year 2023
_chemical_formula_moiety 'C15 H5 N4, 0.5(C14 H18 N2)'
_chemical_formula_sum 'C22 H14 N5'
_chemical_formula_weight 348.38
_space_group_crystal_system triclinic
_space_group_IT_number 2
_space_group_name_Hall '-P 1'
_space_group_name_H-M_alt 'P -1'
_atom_sites_solution_hydrogens mixed
_atom_sites_solution_primary direct
_atom_sites_solution_secondary difmap
_audit_creation_method SHELXL-2014/7
_audit_update_record
;
2023-06-09 deposited with the CCDC.	2023-10-26 downloaded from the CCDC.
;
_cell_angle_alpha 73.506(2)
_cell_angle_beta 71.656(3)
_cell_angle_gamma 89.385(2)
_cell_formula_units_Z 2
_cell_length_a 8.1502(3)
_cell_length_b 10.8528(3)
_cell_length_c 10.8895(3)
_cell_measurement_reflns_used 7980
_cell_measurement_temperature 93
_cell_measurement_theta_max 30.4150
_cell_measurement_theta_min 1.9930
_cell_volume 873.36(5)
_computing_cell_refinement 'CrysAlisPro 1.171.38.43(Rigaku OD, 2015)'
_computing_data_collection 'CrysAlisPro 1.171.38.43(Rigaku OD, 2015)'
_computing_data_reduction 'CrysAlisPro 1.171.38.43(Rigaku OD, 2015)'
_computing_molecular_graphics 'ORTEP-3 for Windows (Farrugia, 2012)'
_computing_publication_material 'Yadokari-XG (Wakita, Nemoto et al., 2009)'
_computing_structure_refinement 'SHELXL-2014/7 (Sheldrick, 2014)'
_computing_structure_solution 'SHELXD (Sheldrick, 2015)'
_diffrn_ambient_temperature 93
_diffrn_detector_area_resol_mean 'CCD plate'
_diffrn_measured_fraction_theta_full 0.994
_diffrn_measured_fraction_theta_max 0.991
_diffrn_measurement_device_type 'dtrek-CrysAlisPro-abstract goniometer imported rigaku-d*trek images'
_diffrn_measurement_method '\w scans'
_diffrn_radiation_type MoK\a
_diffrn_radiation_wavelength 0.71073
_diffrn_reflns_av_R_equivalents 0.0257
_diffrn_reflns_av_unetI/netI 0.0252
_diffrn_reflns_Laue_measured_fraction_full 0.994
_diffrn_reflns_Laue_measured_fraction_max 0.991
_diffrn_reflns_limit_h_max 10
_diffrn_reflns_limit_h_min -10
_diffrn_reflns_limit_k_max 14
_diffrn_reflns_limit_k_min -14
_diffrn_reflns_limit_l_max 14
_diffrn_reflns_limit_l_min -14
_diffrn_reflns_number 11949
_diffrn_reflns_point_group_measured_fraction_full 0.994
_diffrn_reflns_point_group_measured_fraction_max 0.991
_diffrn_reflns_theta_full 25.242
_diffrn_reflns_theta_max 27.500
_diffrn_reflns_theta_min 2.391
_diffrn_source 'fine-focus sealed X-ray tube'
_exptl_absorpt_coefficient_mu 0.082
_exptl_absorpt_correction_T_max 1.00000
_exptl_absorpt_correction_T_min 0.93921
_exptl_absorpt_correction_type multi-scan
_exptl_absorpt_process_details
;
CrysAlisPro 1.171.38.43 (Rigaku Oxford Diffraction, 2015)
Empirical absorption correction using spherical harmonics,
 implemented in SCALE3 ABSPACK scaling algorithm.
;
_exptl_crystal_colour 'dark yellow'
_exptl_crystal_density_diffrn 1.325
_exptl_crystal_description platelet
_exptl_crystal_F_000 362
_exptl_crystal_size_max 0.200
_exptl_crystal_size_mid 0.150
_exptl_crystal_size_min 0.100
_refine_diff_density_max 0.329
_refine_diff_density_min -0.231
_refine_diff_density_rms 0.045
_refine_ls_extinction_method none
_refine_ls_goodness_of_fit_ref 1.033
_refine_ls_hydrogen_treatment mixed
_refine_ls_matrix_type full
_refine_ls_number_parameters 247
_refine_ls_number_reflns 3969
_refine_ls_number_restraints 0
_refine_ls_restrained_S_all 1.033
_refine_ls_R_factor_all 0.0508
_refine_ls_R_factor_gt 0.0426
_refine_ls_shift/su_max 0.001
_refine_ls_shift/su_mean 0.000
_refine_ls_structure_factor_coef Fsqd
_refine_ls_weighting_details 'w=1/[\s^2^(Fo^2^)+(0.0610P)^2^+0.2828P] where P=(Fo^2^+2Fc^2^)/3'
_refine_ls_weighting_scheme calc
_refine_ls_wR_factor_gt 0.1073
_refine_ls_wR_factor_ref 0.1153
_reflns_Friedel_coverage 0.000
_reflns_number_gt 3375
_reflns_number_total 3969
_reflns_threshold_expression 'I > 2\s(I)'
_cod_data_source_file d3ra06782c2.cif
_cod_data_source_block 20170411_EtV_-180
_cod_original_cell_volume 873.35(5)
_cod_database_code 7247655
_shelx_shelxl_version_number 2014/7
_shelx_space_group_comment
;
The symmetry employed for this shelxl refinement is uniquely defined
by the following loop, which should always be used as a source of
symmetry information in preference to the above space-group names.
They are only intended as comments.
;
_shelx_estimated_absorpt_t_min 0.984
_shelx_estimated_absorpt_t_max 0.992
_oxdiff_exptl_absorpt_empirical_full_min 0.897
_oxdiff_exptl_absorpt_empirical_full_max 1.138
_oxdiff_exptl_absorpt_empirical_details
;
Empirical correction (ABSPACK) includes:
- Absorption correction using spherical harmonics
- Frame scaling
- Detector area scaling
;

loop_
_space_group_symop_operation_xyz
'x, y, z'
'-x, -y, -z'

loop_
_atom_site_label
_atom_site_type_symbol
_atom_site_fract_x
_atom_site_fract_y
_atom_site_fract_z
_atom_site_U_iso_or_equiv
_atom_site_adp_type
_atom_site_occupancy
_atom_site_site_symmetry_order
_atom_site_calc_flag
_atom_site_refinement_flags_posn
_atom_site_refinement_flags_adp
_atom_site_refinement_flags_occupancy
_atom_site_disorder_assembly
_atom_site_disorder_group
C1 C 1.15648(15) 0.74873(11) -0.08513(12) 0.0185(2) Uani 1 1 d . . . . .
H1 H 1.2440(19) 0.8027(14) -0.1691(15) 0.022 Uiso 1 1 d . U . . .
C2 C 0.99493(15) 0.69547(11) -0.07717(12) 0.0172(2) Uani 1 1 d . . . . .
C3 C 0.90659(15) 0.62041(11) 0.06622(12) 0.0175(2) Uani 1 1 d . . . . .
C4 C 0.74469(16) 0.55270(11) 0.13052(12) 0.0207(3) Uani 1 1 d . . . . .
H4 H 0.6687 0.5475 0.0812 0.025 Uiso 1 1 calc R U . . .
C5 C 0.69595(16) 0.49191(12) 0.27074(13) 0.0242(3) Uani 1 1 d . . . . .
H5 H 0.5852 0.4454 0.3167 0.029 Uiso 1 1 calc R U . . .
C6 C 0.80653(17) 0.49860(12) 0.34326(13) 0.0232(3) Uani 1 1 d . . . . .
H6 H 0.7714 0.4558 0.4377 0.028 Uiso 1 1 calc R U . . .
C7 C 0.97067(16) 0.56847(11) 0.27789(12) 0.0207(3) Uani 1 1 d . . . . .
H7 H 1.0463 0.5737 0.3274 0.025 Uiso 1 1 calc R U . . .
C8 C 1.01922(15) 0.62920(11) 0.14016(12) 0.0177(2) Uani 1 1 d . . . . .
C9 C 1.17794(15) 0.71099(11) 0.04271(12) 0.0176(2) Uani 1 1 d . . . . .
C10 C 0.93047(15) 0.71211(11) -0.18443(12) 0.0191(2) Uani 1 1 d . . . . .
C11 C 1.02988(16) 0.79132(12) -0.31638(13) 0.0216(3) Uani 1 1 d . . . . .
C12 C 0.77229(16) 0.64919(12) -0.17527(12) 0.0214(3) Uani 1 1 d . . . . .
C13 C 1.32051(15) 0.74850(12) 0.07309(12) 0.0196(3) Uani 1 1 d . . . . .
C14 C 1.45841(15) 0.83441(12) -0.03097(13) 0.0211(3) Uani 1 1 d . . . . .
C15 C 1.33520(16) 0.71228(12) 0.20534(13) 0.0235(3) Uani 1 1 d . . . . .
C16 C 0.97105(15) 0.89431(11) 0.30115(12) 0.0189(2) Uani 1 1 d . . . . .
H16 H 1.0322 0.8910 0.3631 0.023 Uiso 1 1 calc R U . . .
C17 C 1.04848(15) 0.95954(11) 0.16569(12) 0.0183(2) Uani 1 1 d . . . . .
H17 H 1.1624 1.0007 0.1350 0.022 Uiso 1 1 calc R U . . .
C18 C 0.95964(15) 0.96527(11) 0.07338(11) 0.0167(2) Uani 1 1 d . . . . .
C19 C 0.79218(16) 0.90268(12) 0.12404(12) 0.0202(3) Uani 1 1 d . . . . .
H19 H 0.7280 0.9043 0.0644 0.024 Uiso 1 1 calc R U . . .
C20 C 0.72029(16) 0.83881(12) 0.26010(12) 0.0215(3) Uani 1 1 d . . . . .
H20 H 0.6065 0.7968 0.2936 0.026 Uiso 1 1 calc R U . . .
C21 C 0.72574(16) 0.76547(12) 0.49294(12) 0.0223(3) Uani 1 1 d . . . . .
H21 H 0.8159 0.7471 0.5374 0.027 Uiso 1 1 calc R U . . .
H21A H 0.6675 0.6821 0.5025 0.027 Uiso 1 1 calc R U . . .
C22 C 0.59427(19) 0.84424(14) 0.56227(13) 0.0313(3) Uani 1 1 d . . . . .
H22 H 0.5415 0.7963 0.6582 0.047 Uiso 1 1 calc R U . . .
H22A H 0.6522 0.9262 0.5542 0.047 Uiso 1 1 calc R U . . .
H22B H 0.5039 0.8613 0.5193 0.047 Uiso 1 1 calc R U . . .
N1 N 1.10854(15) 0.85672(11) -0.42277(11) 0.0294(3) Uani 1 1 d . . . . .
N2 N 0.64772(15) 0.59882(11) -0.17381(12) 0.0277(3) Uani 1 1 d . . . . .
N3 N 1.56657(14) 0.90596(11) -0.11541(12) 0.0281(3) Uani 1 1 d . . . . .
N4 N 1.34828(15) 0.68629(13) 0.31187(12) 0.0317(3) Uani 1 1 d . . . . .
N5 N 0.80926(13) 0.83518(10) 0.34633(10) 0.0189(2) Uani 1 1 d . . . . .

loop_
_atom_site_aniso_label
_atom_site_aniso_U_11
_atom_site_aniso_U_22
_atom_site_aniso_U_33
_atom_site_aniso_U_23
_atom_site_aniso_U_13
_atom_site_aniso_U_12
C1 0.0171(6) 0.0185(5) 0.0198(6) -0.0059(5) -0.0057(5) -0.0006(4)
C2 0.0172(5) 0.0154(5) 0.0194(6) -0.0061(4) -0.0058(4) 0.0017(4)
C3 0.0176(6) 0.0156(5) 0.0192(5) -0.0053(4) -0.0059(4) 0.0016(4)
C4 0.0189(6) 0.0195(6) 0.0243(6) -0.0068(5) -0.0074(5) -0.0002(5)
C5 0.0196(6) 0.0220(6) 0.0258(6) -0.0051(5) -0.0021(5) -0.0032(5)
C6 0.0258(6) 0.0209(6) 0.0186(6) -0.0031(5) -0.0037(5) -0.0004(5)
C7 0.0222(6) 0.0210(6) 0.0198(6) -0.0064(5) -0.0079(5) 0.0025(5)
C8 0.0157(5) 0.0166(5) 0.0214(6) -0.0069(4) -0.0059(5) 0.0012(4)
C9 0.0162(6) 0.0168(5) 0.0207(6) -0.0075(4) -0.0057(4) 0.0017(4)
C10 0.0184(6) 0.0192(6) 0.0208(6) -0.0060(5) -0.0080(5) 0.0008(4)
C11 0.0232(6) 0.0221(6) 0.0240(6) -0.0085(5) -0.0122(5) 0.0019(5)
C12 0.0236(6) 0.0209(6) 0.0221(6) -0.0059(5) -0.0111(5) 0.0028(5)
C13 0.0165(6) 0.0232(6) 0.0197(6) -0.0076(5) -0.0057(5) 0.0010(4)
C14 0.0174(6) 0.0260(6) 0.0252(6) -0.0116(5) -0.0104(5) 0.0017(5)
C15 0.0175(6) 0.0288(6) 0.0258(7) -0.0093(5) -0.0080(5) -0.0008(5)
C16 0.0180(6) 0.0206(6) 0.0197(6) -0.0062(5) -0.0082(5) 0.0009(4)
C17 0.0168(5) 0.0189(5) 0.0196(6) -0.0056(4) -0.0064(5) -0.0002(4)
C18 0.0175(6) 0.0153(5) 0.0174(6) -0.0048(4) -0.0058(5) 0.0015(4)
C19 0.0191(6) 0.0234(6) 0.0201(6) -0.0053(5) -0.0099(5) -0.0001(5)
C20 0.0181(6) 0.0242(6) 0.0215(6) -0.0049(5) -0.0070(5) -0.0020(5)
C21 0.0227(6) 0.0239(6) 0.0161(6) -0.0014(5) -0.0046(5) -0.0014(5)
C22 0.0341(8) 0.0313(7) 0.0215(6) -0.0053(5) -0.0020(5) 0.0052(6)
N1 0.0323(6) 0.0313(6) 0.0229(6) -0.0039(5) -0.0102(5) -0.0030(5)
N2 0.0261(6) 0.0292(6) 0.0306(6) -0.0066(5) -0.0148(5) -0.0015(5)
N3 0.0218(6) 0.0334(6) 0.0287(6) -0.0092(5) -0.0077(5) -0.0052(5)
N4 0.0251(6) 0.0449(7) 0.0243(6) -0.0068(5) -0.0098(5) -0.0054(5)
N5 0.0193(5) 0.0192(5) 0.0171(5) -0.0043(4) -0.0055(4) 0.0006(4)

loop_
_atom_type_symbol
_atom_type_description
_atom_type_scat_dispersion_real
_atom_type_scat_dispersion_imag
_atom_type_scat_source
C C 0.0033 0.0016 'International Tables Vol C Tables 4.2.6.8 and 6.1.1.4'
H H 0.0000 0.0000 'International Tables Vol C Tables 4.2.6.8 and 6.1.1.4'
N N 0.0061 0.0033 'International Tables Vol C Tables 4.2.6.8 and 6.1.1.4'

loop_
_geom_angle_atom_site_label_1
_geom_angle_atom_site_label_2
_geom_angle_atom_site_label_3
_geom_angle
_geom_angle_site_symmetry_1
_geom_angle_site_symmetry_3
_geom_angle_publ_flag
C9 C1 C2 110.08(10) . . ?
C9 C1 H1 124.7(8) . . ?
C2 C1 H1 125.2(8) . . ?
C10 C2 C1 125.94(11) . . ?
C10 C2 C3 126.64(11) . . ?
C1 C2 C3 107.42(10) . . ?
C4 C3 C8 120.86(11) . . ?
C4 C3 C2 131.58(11) . . ?
C8 C3 C2 107.55(10) . . ?
C3 C4 C5 118.17(11) . . ?
C3 C4 H4 120.9 . . ?
C5 C4 H4 120.9 . . ?
C6 C5 C4 121.24(11) . . ?
C6 C5 H5 119.4 . . ?
C4 C5 H5 119.4 . . ?
C5 C6 C7 120.52(11) . . ?
C5 C6 H6 119.7 . . ?
C7 C6 H6 119.7 . . ?
C8 C7 C6 118.61(11) . . ?
C8 C7 H7 120.7 . . ?
C6 C7 H7 120.7 . . ?
C7 C8 C3 120.59(11) . . ?
C7 C8 C9 132.23(11) . . ?
C3 C8 C9 107.18(10) . . ?
C13 C9 C1 125.67(11) . . ?
C13 C9 C8 126.52(11) . . ?
C1 C9 C8 107.76(10) . . ?
C2 C10 C12 124.59(11) . . ?
C2 C10 C11 119.71(11) . . ?
C12 C10 C11 115.61(11) . . ?
N1 C11 C10 178.99(14) . . ?
N2 C12 C10 177.00(13) . . ?
C9 C13 C15 124.22(11) . . ?
C9 C13 C14 119.63(11) . . ?
C15 C13 C14 116.06(11) . . ?
N3 C14 C13 178.24(14) . . ?
N4 C15 C13 178.21(14) . . ?
N5 C16 C17 120.60(11) . . ?
N5 C16 H16 119.7 . . ?
C17 C16 H16 119.7 . . ?
C16 C17 C18 120.23(11) . . ?
C16 C17 H17 119.9 . . ?
C18 C17 H17 119.9 . . ?
C17 C18 C19 117.51(11) . . ?
C17 C18 C18 121.31(13) . 2_775 ?
C19 C18 C18 121.18(13) . 2_775 ?
C20 C19 C18 120.17(11) . . ?
C20 C19 H19 119.9 . . ?
C18 C19 H19 119.9 . . ?
N5 C20 C19 120.85(11) . . ?
N5 C20 H20 119.6 . . ?
C19 C20 H20 119.6 . . ?
N5 C21 C22 111.19(10) . . ?
N5 C21 H21 109.4 . . ?
C22 C21 H21 109.4 . . ?
N5 C21 H21A 109.4 . . ?
C22 C21 H21A 109.4 . . ?
H21 C21 H21A 108.0 . . ?
C21 C22 H22 109.5 . . ?
C21 C22 H22A 109.5 . . ?
H22 C22 H22A 109.5 . . ?
C21 C22 H22B 109.5 . . ?
H22 C22 H22B 109.5 . . ?
H22A C22 H22B 109.5 . . ?
C20 N5 C16 120.64(10) . . ?
C20 N5 C21 118.96(10) . . ?
C16 N5 C21 120.40(10) . . ?

loop_
_geom_bond_atom_site_label_1
_geom_bond_atom_site_label_2
_geom_bond_distance
_geom_bond_site_symmetry_2
_geom_bond_publ_flag
C1 C9 1.4015(16) . ?
C1 C2 1.4111(16) . ?
C1 H1 0.991(15) . ?
C2 C10 1.3919(16) . ?
C2 C3 1.4842(16) . ?
C3 C4 1.3851(16) . ?
C3 C8 1.4180(16) . ?
C4 C5 1.4058(17) . ?
C4 H4 0.9500 . ?
C5 C6 1.3867(19) . ?
C5 H5 0.9500 . ?
C6 C7 1.4097(17) . ?
C6 H6 0.9500 . ?
C7 C8 1.3824(17) . ?
C7 H7 0.9500 . ?
C8 C9 1.4876(16) . ?
C9 C13 1.3979(16) . ?
C10 C12 1.4274(17) . ?
C10 C11 1.4285(17) . ?
C11 N1 1.1543(17) . ?
C12 N2 1.1518(17) . ?
C13 C15 1.4244(17) . ?
C13 C14 1.4274(17) . ?
C14 N3 1.1509(17) . ?
C15 N4 1.1525(17) . ?
C16 N5 1.3503(15) . ?
C16 C17 1.3806(16) . ?
C16 H16 0.9500 . ?
C17 C18 1.4001(17) . ?
C17 H17 0.9500 . ?
C18 C19 1.4005(17) . ?
C18 C18 1.490(2) 2_775 ?
C19 C20 1.3778(17) . ?
C19 H19 0.9500 . ?
C20 N5 1.3475(16) . ?
C20 H20 0.9500 . ?
C21 N5 1.4919(15) . ?
C21 C22 1.5121(18) . ?
C21 H21 0.9900 . ?
C21 H21A 0.9900 . ?
C22 H22 0.9800 . ?
C22 H22A 0.9800 . ?
C22 H22B 0.9800 . ?

loop_
_geom_hbond_atom_site_label_D
_geom_hbond_atom_site_label_H
_geom_hbond_atom_site_label_A
_geom_hbond_distance_DH
_geom_hbond_distance_HA
_geom_hbond_distance_DA
_geom_hbond_angle_DHA
_geom_hbond_site_symmetry_A
C16 H16 N1 0.95 2.53 3.4459(16) 163.3 1_556
C17 H17 N3 0.95 2.36 3.2920(16) 166.1 2_875
C19 H19 N3 0.95 2.68 3.6257(17) 176.2 1_455
C20 H20 N4 0.95 2.36 3.2791(17) 163.1 1_455
C16 H16 N1 0.95 2.53 3.4459(16) 163.3 1_556
C17 H17 N3 0.95 2.36 3.2920(16) 166.1 2_875

loop_
_geom_torsion_atom_site_label_1
_geom_torsion_atom_site_label_2
_geom_torsion_atom_site_label_3
_geom_torsion_atom_site_label_4
_geom_torsion
_geom_torsion_site_symmetry_1
_geom_torsion_site_symmetry_2
_geom_torsion_site_symmetry_3
_geom_torsion_site_symmetry_4
_geom_torsion_publ_flag
C9 C1 C2 C10 -179.75(11) . . . . ?
C9 C1 C2 C3 0.95(13) . . . . ?
C10 C2 C3 C4 -1.6(2) . . . . ?
C1 C2 C3 C4 177.68(12) . . . . ?
C10 C2 C3 C8 179.84(11) . . . . ?
C1 C2 C3 C8 -0.87(12) . . . . ?
C8 C3 C4 C5 -0.64(17) . . . . ?
C2 C3 C4 C5 -179.03(11) . . . . ?
C3 C4 C5 C6 -0.30(18) . . . . ?
C4 C5 C6 C7 0.84(19) . . . . ?
C5 C6 C7 C8 -0.43(18) . . . . ?
C6 C7 C8 C3 -0.49(17) . . . . ?
C6 C7 C8 C9 178.64(11) . . . . ?
C4 C3 C8 C7 1.04(17) . . . . ?
C2 C3 C8 C7 179.78(10) . . . . ?
C4 C3 C8 C9 -178.28(10) . . . . ?
C2 C3 C8 C9 0.46(12) . . . . ?
C2 C1 C9 C13 -178.26(11) . . . . ?
C2 C1 C9 C8 -0.68(13) . . . . ?
C7 C8 C9 C13 -1.5(2) . . . . ?
C3 C8 C9 C13 177.67(11) . . . . ?
C7 C8 C9 C1 -179.10(12) . . . . ?
C3 C8 C9 C1 0.11(12) . . . . ?
C1 C2 C10 C12 175.07(11) . . . . ?
C3 C2 C10 C12 -5.77(19) . . . . ?
C1 C2 C10 C11 -1.29(18) . . . . ?
C3 C2 C10 C11 177.88(11) . . . . ?
C1 C9 C13 C15 177.48(12) . . . . ?
C8 C9 C13 C15 0.34(19) . . . . ?
C1 C9 C13 C14 1.18(18) . . . . ?
C8 C9 C13 C14 -175.96(11) . . . . ?
N5 C16 C17 C18 0.09(18) . . . . ?
C16 C17 C18 C19 -0.15(17) . . . . ?
C16 C17 C18 C18 -179.84(12) . . . 2_775 ?
C17 C18 C19 C20 0.17(17) . . . . ?
C18 C18 C19 C20 179.86(13) 2_775 . . . ?
C18 C19 C20 N5 -0.13(19) . . . . ?
C19 C20 N5 C16 0.07(18) . . . . ?
C19 C20 N5 C21 179.66(11) . . . . ?
C17 C16 N5 C20 -0.05(17) . . . . ?
C17 C16 N5 C21 -179.64(10) . . . . ?
C22 C21 N5 C20 -76.92(14) . . . . ?
C22 C21 N5 C16 102.67(13) . . . . ?
